data_7155000
loop_
_publ_author_name
'Cheng, Xing'
'Yu, Yinghua'
'Mao, Zhifeng'
'Chen, Jianxin'
'Huang, Xueliang'

_publ_section_title
;
 Facile synthesis of substituted 3-aminofurans through a tandem reaction
 of N-sulfonyl-1,2,3-triazoles with propargyl alcohols.
;
_journal_issue 16
_journal_name_full 'Organic &amp; biomolecular chemistry'
_journal_page_first 3878
_journal_page_last 3882
_journal_paper_doi 10.1039/c6ob00377j
_journal_volume 14
_journal_year 2016
_chemical_formula_sum 'C25 H23 N O4 S'
_chemical_formula_weight 433.50
_chemical_name_systematic
; 
 ? 
;
_space_group_IT_number 14
_symmetry_cell_setting monoclinic
_symmetry_space_group_name_Hall '-P 2yn'
_symmetry_space_group_name_H-M 'P 1 21/n 1'
_atom_sites_solution_hydrogens geom
_atom_sites_solution_primary direct
_atom_sites_solution_secondary difmap
_audit_creation_method SHELXL-97
_audit_update_record
;
2015-12-29 deposited with the CCDC.
2016-03-01 downloaded from the CCDC.
;
_cell_angle_alpha 90.00
_cell_angle_beta 113.84(3)
_cell_angle_gamma 90.00
_cell_formula_units_Z 4
_cell_length_a 14.818(3)
_cell_length_b 10.636(2)
_cell_length_c 15.416(3)
_cell_measurement_reflns_used 1596
_cell_measurement_temperature 153(2)
_cell_measurement_theta_max 27.3717
_cell_measurement_theta_min 2.3924
_cell_volume 2222.3(9)
_computing_structure_refinement 'SHELXL-97 (Sheldrick, 1997)'
_computing_structure_solution 'SHELXS-97 (Sheldrick, 1990)'
_diffrn_ambient_temperature 153(2)
_diffrn_measured_fraction_theta_full 0.999
_diffrn_measured_fraction_theta_max 0.999
_diffrn_measurement_device_type 'Bruker P4'
_diffrn_measurement_method '\w scans'
_diffrn_radiation_monochromator graphite
_diffrn_radiation_source 'fine-focus sealed tube'
_diffrn_radiation_type MoK\a
_diffrn_radiation_wavelength 0.71073
_diffrn_reflns_av_R_equivalents 0.0688
_diffrn_reflns_av_sigmaI/netI 0.0642
_diffrn_reflns_limit_h_max 17
_diffrn_reflns_limit_h_min -19
_diffrn_reflns_limit_k_max 13
_diffrn_reflns_limit_k_min -13
_diffrn_reflns_limit_l_max 20
_diffrn_reflns_limit_l_min -17
_diffrn_reflns_number 17014
_diffrn_reflns_theta_full 27.48
_diffrn_reflns_theta_max 27.48
_diffrn_reflns_theta_min 2.40
_exptl_absorpt_coefficient_mu 0.177
_exptl_absorpt_correction_type none
_exptl_crystal_colour Colourless
_exptl_crystal_density_diffrn 1.296
_exptl_crystal_density_method 'not measured'
_exptl_crystal_description Prism
_exptl_crystal_F_000 912
_exptl_crystal_size_max 0.35
_exptl_crystal_size_mid 0.25
_exptl_crystal_size_min 0.15
_refine_diff_density_max 0.313
_refine_diff_density_min -0.420
_refine_diff_density_rms 0.058
_refine_ls_extinction_method none
_refine_ls_goodness_of_fit_ref 1.082
_refine_ls_hydrogen_treatment mixed
_refine_ls_matrix_type full
_refine_ls_number_parameters 280
_refine_ls_number_reflns 5092
_refine_ls_number_restraints 0
_refine_ls_restrained_S_all 1.082
_refine_ls_R_factor_all 0.1252
_refine_ls_R_factor_gt 0.0765
_refine_ls_shift/su_max 0.000
_refine_ls_shift/su_mean 0.000
_refine_ls_structure_factor_coef Fsqd
_refine_ls_weighting_details 'calc w=1/[\s^2^(Fo^2^)+(0.0902P)^2^+0.0000P] where P=(Fo^2^+2Fc^2^)/3'
_refine_ls_weighting_scheme calc
_refine_ls_wR_factor_gt 0.1750
_refine_ls_wR_factor_ref 0.2036
_reflns_number_gt 3190
_reflns_number_total 5092
_reflns_threshold_expression >2sigma(I)
_cod_data_source_file c6ob00377j2.cif
_cod_data_source_block d
_cod_depositor_comments
;
The following automatic conversions were performed:

'_symmetry_cell_setting' value 'Monoclinic' changed to 'monoclinic'
according to
/usr/data/users/saulius/crontab/automatic-downloads/rss-feeds/RSC/lib/dictionaries/cif_core.dic
dictionary named 'cif_core.dic' version 2.4.2 from 2011-04-26.

Automatic conversion script
Id: cif_fix_values 4268 2015-11-12 08:31:59Z antanas 

 Adding full bibliography for 7154999--7155001.cif.
;
_cod_original_cell_volume 2222.3(8)
_cod_original_sg_symbol_H-M 'P2(1)/n  '
_cod_database_code 7155000

loop_
_symmetry_equiv_pos_as_xyz
'x, y, z'
'-x+1/2, y+1/2, -z+1/2'
'-x, -y, -z'
'x-1/2, -y-1/2, z-1/2'

loop_
_atom_site_label
_atom_site_type_symbol
_atom_site_fract_x
_atom_site_fract_y
_atom_site_fract_z
_atom_site_U_iso_or_equiv
_atom_site_adp_type
_atom_site_occupancy
_atom_site_symmetry_multiplicity
_atom_site_calc_flag
_atom_site_refinement_flags
S1 S 0.40589(6) 0.13835(7) 0.03933(5) 0.0486(3) Uani 1 1 d .
N1 N 0.51447(18) 0.1038(2) 0.11906(15) 0.0481(6) Uani 1 1 d .
H1D H 0.5543 0.0622 0.1018 0.058 Uiso 1 1 calc R
O1 O 0.61893(15) 0.24095(18) 0.35098(13) 0.0493(5) Uani 1 1 d .
O2 O 0.3484(2) -0.4077(2) 0.23289(19) 0.0795(8) Uani 1 1 d .
O3 O 0.41339(17) 0.11665(19) -0.04945(13) 0.0562(6) Uani 1 1 d .
O4 O 0.38020(17) 0.26045(18) 0.06056(15) 0.0590(6) Uani 1 1 d .
C1 C 0.6163(3) 0.0977(3) 0.4723(2) 0.0636(9) Uani 1 1 d .
H1A H 0.5910 0.0165 0.4782 0.095 Uiso 1 1 calc R
H1B H 0.5894 0.1602 0.5001 0.095 Uiso 1 1 calc R
H1C H 0.6869 0.0974 0.5045 0.095 Uiso 1 1 calc R
C2 C 0.5879(2) 0.1268(3) 0.3711(2) 0.0487(7) Uani 1 1 d .
C3 C 0.5423(2) 0.0607(3) 0.29013(19) 0.0465(7) Uani 1 1 d .
C4 C 0.5468(2) 0.1386(3) 0.21566(19) 0.0458(7) Uani 1 1 d .
C5 C 0.5937(2) 0.2467(3) 0.25450(18) 0.0446(7) Uani 1 1 d .
C6 C 0.4957(2) -0.0647(3) 0.27881(19) 0.0482(7) Uani 1 1 d .
C7 C 0.5339(2) -0.1675(3) 0.2507(2) 0.0597(9) Uani 1 1 d .
H7A H 0.5921 -0.1587 0.2420 0.072 Uiso 1 1 calc R
C8 C 0.4878(3) -0.2830(3) 0.2351(2) 0.0655(9) Uani 1 1 d .
H8A H 0.5148 -0.3506 0.2156 0.079 Uiso 1 1 calc R
C9 C 0.4018(3) -0.2987(3) 0.2483(2) 0.0566(8) Uani 1 1 d .
C10 C 0.3634(3) -0.1970(3) 0.2770(2) 0.0612(9) Uani 1 1 d .
H10A H 0.3058 -0.2067 0.2867 0.073 Uiso 1 1 calc R
C11 C 0.4085(2) -0.0816(3) 0.2915(2) 0.0554(8) Uani 1 1 d .
H11A H 0.3807 -0.0139 0.3100 0.067 Uiso 1 1 calc R
C12 C 0.3869(4) -0.5156(4) 0.2060(4) 0.1099(17) Uani 1 1 d .
H12A H 0.3428 -0.5852 0.1974 0.165 Uiso 1 1 calc R
H12B H 0.4503 -0.5356 0.2547 0.165 Uiso 1 1 calc R
H12C H 0.3936 -0.4992 0.1477 0.165 Uiso 1 1 calc R
C13 C 0.6259(2) 0.3597(3) 0.22153(19) 0.0466(7) Uani 1 1 d .
C14 C 0.6046(3) 0.3797(3) 0.1261(2) 0.0686(10) Uani 1 1 d .
H14A H 0.5698 0.3193 0.0815 0.082 Uiso 1 1 calc R
C15 C 0.6350(3) 0.4893(4) 0.0971(3) 0.0765(11) Uani 1 1 d .
H15A H 0.6195 0.5022 0.0330 0.092 Uiso 1 1 calc R
C16 C 0.6870(3) 0.5785(3) 0.1613(2) 0.0666(10) Uani 1 1 d .
H16A H 0.7072 0.6517 0.1412 0.080 Uiso 1 1 calc R
C17 C 0.7093(3) 0.5592(3) 0.2553(3) 0.0700(10) Uani 1 1 d .
H17A H 0.7453 0.6194 0.2995 0.084 Uiso 1 1 calc R
C18 C 0.6789(2) 0.4510(3) 0.2850(2) 0.0585(8) Uani 1 1 d .
H18A H 0.6946 0.4394 0.3493 0.070 Uiso 1 1 calc R
C19 C 0.3190(2) 0.0308(3) 0.04652(19) 0.0495(7) Uani 1 1 d .
C20 C 0.3228(3) -0.0930(3) 0.0224(2) 0.0606(9) Uani 1 1 d .
H20A H 0.3736 -0.1212 0.0067 0.073 Uiso 1 1 calc R
C21 C 0.2511(3) -0.1743(4) 0.0218(3) 0.0724(10) Uani 1 1 d .
H21A H 0.2544 -0.2582 0.0062 0.087 Uiso 1 1 calc R
C22 C 0.1737(3) -0.1351(4) 0.0437(3) 0.0731(10) Uani 1 1 d .
C23 C 0.1723(3) -0.0113(4) 0.0690(3) 0.0769(11) Uani 1 1 d .
H23A H 0.1221 0.0162 0.0860 0.092 Uiso 1 1 calc R
C24 C 0.2435(3) 0.0736(3) 0.0699(2) 0.0634(9) Uani 1 1 d .
H24A H 0.2407 0.1575 0.0858 0.076 Uiso 1 1 calc R
C25 C 0.0951(4) -0.2263(5) 0.0436(4) 0.1168(17) Uani 1 1 d .
H25A H 0.0478 -0.1825 0.0604 0.175 Uiso 1 1 calc R
H25B H 0.1252 -0.2920 0.0887 0.175 Uiso 1 1 calc R
H25C H 0.0625 -0.2621 -0.0185 0.175 Uiso 1 1 calc R

loop_
_atom_site_aniso_label
_atom_site_aniso_U_11
_atom_site_aniso_U_22
_atom_site_aniso_U_33
_atom_site_aniso_U_23
_atom_site_aniso_U_13
_atom_site_aniso_U_12
S1 0.0583(5) 0.0458(4) 0.0394(4) 0.0011(3) 0.0174(3) 0.0002(4)
N1 0.0511(15) 0.0539(14) 0.0395(13) -0.0022(11) 0.0184(11) 0.0008(12)
O1 0.0567(13) 0.0490(12) 0.0403(10) -0.0026(9) 0.0177(9) -0.0012(10)
O2 0.092(2) 0.0609(15) 0.101(2) -0.0122(14) 0.0555(17) -0.0210(14)
O3 0.0693(15) 0.0635(14) 0.0357(10) 0.0009(9) 0.0212(10) -0.0012(11)
O4 0.0709(15) 0.0424(12) 0.0585(12) 0.0009(10) 0.0207(11) 0.0052(11)
C1 0.078(3) 0.070(2) 0.0427(16) 0.0065(15) 0.0232(16) -0.0018(18)
C2 0.0552(19) 0.0495(18) 0.0418(15) 0.0043(13) 0.0200(13) 0.0027(14)
C3 0.0512(18) 0.0460(16) 0.0432(15) 0.0048(13) 0.0199(13) 0.0035(14)
C4 0.0493(18) 0.0480(17) 0.0395(14) -0.0004(13) 0.0175(13) 0.0015(14)
C5 0.0508(18) 0.0487(17) 0.0336(13) -0.0004(13) 0.0161(12) 0.0015(14)
C6 0.0526(18) 0.0493(17) 0.0417(15) 0.0060(13) 0.0180(13) 0.0007(14)
C7 0.057(2) 0.054(2) 0.076(2) 0.0023(17) 0.0341(18) 0.0004(16)
C8 0.070(2) 0.051(2) 0.085(2) -0.0034(17) 0.042(2) 0.0029(17)
C9 0.066(2) 0.0489(18) 0.0605(19) 0.0002(15) 0.0311(17) -0.0029(16)
C10 0.067(2) 0.061(2) 0.069(2) -0.0025(17) 0.0411(18) -0.0057(17)
C11 0.069(2) 0.0507(18) 0.0570(18) -0.0010(15) 0.0362(17) 0.0011(16)
C12 0.141(5) 0.057(2) 0.167(5) -0.028(3) 0.100(4) -0.023(3)
C13 0.0435(17) 0.0468(17) 0.0453(15) 0.0026(13) 0.0137(13) -0.0011(14)
C14 0.081(3) 0.072(2) 0.0506(18) 0.0001(17) 0.0244(17) -0.0224(19)
C15 0.084(3) 0.086(3) 0.057(2) 0.014(2) 0.0248(19) -0.023(2)
C16 0.056(2) 0.064(2) 0.074(2) 0.0142(18) 0.0203(18) -0.0148(18)
C17 0.059(2) 0.070(2) 0.066(2) 0.0028(18) 0.0101(17) -0.0185(18)
C18 0.053(2) 0.061(2) 0.0523(17) 0.0032(16) 0.0118(15) -0.0087(16)
C19 0.0563(19) 0.0530(18) 0.0360(14) 0.0002(13) 0.0153(13) -0.0011(15)
C20 0.066(2) 0.0527(19) 0.065(2) -0.0047(16) 0.0288(17) -0.0066(17)
C21 0.083(3) 0.057(2) 0.074(2) -0.0044(18) 0.028(2) -0.012(2)
C22 0.069(3) 0.074(3) 0.076(2) 0.001(2) 0.028(2) -0.015(2)
C23 0.066(3) 0.088(3) 0.083(3) -0.001(2) 0.037(2) 0.001(2)
C24 0.067(2) 0.060(2) 0.064(2) 0.0002(17) 0.0272(18) 0.0041(18)
C25 0.096(4) 0.115(4) 0.151(4) -0.004(3) 0.062(3) -0.042(3)

loop_
_atom_type_symbol
_atom_type_description
_atom_type_scat_dispersion_real
_atom_type_scat_dispersion_imag
_atom_type_scat_source
C C 0.0033 0.0016 'International Tables Vol C Tables 4.2.6.8 and 6.1.1.4'
H H 0.0000 0.0000 'International Tables Vol C Tables 4.2.6.8 and 6.1.1.4'
N N 0.0061 0.0033 'International Tables Vol C Tables 4.2.6.8 and 6.1.1.4'
O O 0.0106 0.0060 'International Tables Vol C Tables 4.2.6.8 and 6.1.1.4'
S S 0.1246 0.1234 'International Tables Vol C Tables 4.2.6.8 and 6.1.1.4'

loop_
_geom_angle_atom_site_label_1
_geom_angle_atom_site_label_2
_geom_angle_atom_site_label_3
_geom_angle
O4 S1 O3 119.68(12)
O4 S1 N1 107.88(13)
O3 S1 N1 104.49(13)
O4 S1 C19 107.89(15)
O3 S1 C19 107.23(13)
N1 S1 C19 109.37(13)
C4 N1 S1 123.2(2)
C2 O1 C5 108.2(2)
C9 O2 C12 117.6(3)
C3 C2 O1 109.8(2)
C3 C2 C1 133.6(3)
O1 C2 C1 116.4(3)
C2 C3 C4 105.7(3)
C2 C3 C6 127.8(3)
C4 C3 C6 126.5(3)
C5 C4 N1 125.7(3)
C5 C4 C3 108.5(2)
N1 C4 C3 125.6(3)
C4 C5 O1 107.9(2)
C4 C5 C13 136.8(2)
O1 C5 C13 115.3(2)
C7 C6 C11 117.6(3)
C7 C6 C3 121.4(3)
C11 C6 C3 120.9(3)
C8 C7 C6 121.6(3)
C7 C8 C9 120.3(3)
O2 C9 C10 115.8(3)
O2 C9 C8 125.5(3)
C10 C9 C8 118.7(3)
C11 C10 C9 121.2(3)
C10 C11 C6 120.7(3)
C18 C13 C14 117.7(3)
C18 C13 C5 120.4(3)
C14 C13 C5 121.9(3)
C15 C14 C13 120.3(3)
C16 C15 C14 121.0(3)
C15 C16 C17 119.2(3)
C16 C17 C18 120.4(3)
C13 C18 C17 121.4(3)
C20 C19 C24 120.7(3)
C20 C19 S1 119.6(3)
C24 C19 S1 119.4(3)
C21 C20 C19 119.4(3)
C20 C21 C22 121.7(4)
C23 C22 C21 117.8(4)
C23 C22 C25 120.9(4)
C21 C22 C25 121.3(4)
C22 C23 C24 121.9(4)
C19 C24 C23 118.4(3)

loop_
_geom_bond_atom_site_label_1
_geom_bond_atom_site_label_2
_geom_bond_distance
S1 O4 1.428(2)
S1 O3 1.436(2)
S1 N1 1.624(3)
S1 C19 1.759(3)
N1 C4 1.417(3)
O1 C2 1.378(3)
O1 C5 1.380(3)
O2 C9 1.370(4)
O2 C12 1.416(4)
C1 C2 1.475(4)
C2 C3 1.352(4)
C3 C4 1.440(4)
C3 C6 1.479(4)
C4 C5 1.351(4)
C5 C13 1.459(4)
C6 C7 1.379(4)
C6 C11 1.394(4)
C7 C8 1.378(4)
C8 C9 1.379(5)
C9 C10 1.376(4)
C10 C11 1.373(4)
C13 C18 1.377(4)
C13 C14 1.391(4)
C14 C15 1.387(5)
C15 C16 1.362(5)
C16 C17 1.365(5)
C17 C18 1.381(4)
C19 C20 1.376(4)
C19 C24 1.383(4)
C20 C21 1.367(5)
C21 C22 1.385(5)
C22 C23 1.376(5)
C22 C25 1.514(5)
C23 C24 1.385(5)

loop_
_geom_torsion_atom_site_label_1
_geom_torsion_atom_site_label_2
_geom_torsion_atom_site_label_3
_geom_torsion_atom_site_label_4
_geom_torsion
O4 S1 N1 C4 36.7(3)
O3 S1 N1 C4 165.1(2)
C19 S1 N1 C4 -80.4(3)
C5 O1 C2 C3 -1.0(3)
C5 O1 C2 C1 174.6(3)
O1 C2 C3 C4 0.8(3)
C1 C2 C3 C4 -173.7(3)
O1 C2 C3 C6 -178.4(3)
C1 C2 C3 C6 7.2(6)
S1 N1 C4 C5 -89.8(4)
S1 N1 C4 C3 95.4(3)
C2 C3 C4 C5 -0.4(3)
C6 C3 C4 C5 178.8(3)
C2 C3 C4 N1 175.2(3)
C6 C3 C4 N1 -5.6(5)
N1 C4 C5 O1 -175.7(3)
C3 C4 C5 O1 -0.2(3)
N1 C4 C5 C13 1.3(6)
C3 C4 C5 C13 176.8(3)
C2 O1 C5 C4 0.7(3)
C2 O1 C5 C13 -177.0(2)
C2 C3 C6 C7 -113.4(4)
C4 C3 C6 C7 67.6(4)
C2 C3 C6 C11 70.0(4)
C4 C3 C6 C11 -109.1(4)
C11 C6 C7 C8 0.3(5)
C3 C6 C7 C8 -176.5(3)
C6 C7 C8 C9 -0.6(5)
C12 O2 C9 C10 -178.2(4)
C12 O2 C9 C8 3.6(5)
C7 C8 C9 O2 178.3(3)
C7 C8 C9 C10 0.1(5)
O2 C9 C10 C11 -177.7(3)
C8 C9 C10 C11 0.6(5)
C9 C10 C11 C6 -0.9(5)
C7 C6 C11 C10 0.5(5)
C3 C6 C11 C10 177.2(3)
C4 C5 C13 C18 -175.9(4)
O1 C5 C13 C18 0.9(4)
C4 C5 C13 C14 4.2(6)
O1 C5 C13 C14 -179.0(3)
C18 C13 C14 C15 -1.1(5)
C5 C13 C14 C15 178.9(3)
C13 C14 C15 C16 0.9(6)
C14 C15 C16 C17 -0.1(6)
C15 C16 C17 C18 -0.4(6)
C14 C13 C18 C17 0.6(5)
C5 C13 C18 C17 -179.4(3)
C16 C17 C18 C13 0.2(6)
O4 S1 C19 C20 175.3(2)
O3 S1 C19 C20 45.2(3)
N1 S1 C19 C20 -67.6(3)
O4 S1 C19 C24 -0.1(3)
O3 S1 C19 C24 -130.3(3)
N1 S1 C19 C24 117.0(3)
C24 C19 C20 C21 -0.1(5)
S1 C19 C20 C21 -175.5(3)
C19 C20 C21 C22 0.8(6)
C20 C21 C22 C23 -1.8(6)
C20 C21 C22 C25 -179.5(4)
C21 C22 C23 C24 2.1(6)
C25 C22 C23 C24 179.9(4)
C20 C19 C24 C23 0.4(5)
S1 C19 C24 C23 175.8(3)
C22 C23 C24 C19 -1.5(5)
